data_4348646
loop_
_publ_author_name
'Guo, Ling-Yu'
'Zeng, Su-Yuan'
'Jagli\<ci\'c, Zvonko'
'Hu, Qi-Dong'
'Wang, Shi-Xuan'
'Wang, Zhi'
'Sun, Di'

_publ_section_title
;
 A Pyridazine-Bridged Sandwiched Cluster Incorporating Planar Hexanuclear
 Cobalt Ring and Bivacant Phosphotungstate.
;
_journal_issue 17
_journal_name_full 'Inorganic chemistry'
_journal_page_first 9006
_journal_page_last 9011
_journal_paper_doi 10.1021/acs.inorgchem.6b01468
_journal_volume 55
_journal_year 2016
_chemical_absolute_configuration ad
_chemical_formula_moiety 'C16 H16 Co6 N8 O80 P2 W20, C16 H16 Co3 N8 O8, Na O6, 15(O2)'
_chemical_formula_sum 'C32 H32 Co9 N16 Na O124 P2 W20'
_chemical_formula_weight 6917.04
_space_group_crystal_system monoclinic
_space_group_IT_number 4
_space_group_name_Hall 'P 2yb'
_space_group_name_H-M_alt 'P 1 21 1'
_atom_sites_solution_hydrogens geom
_atom_sites_solution_primary direct
_atom_sites_solution_secondary difmap
_audit_creation_date 2016-07-14
_audit_creation_method
;
Olex2 1.2
(compiled 2016.02.19 svn.r3266 for OlexSys, GUI svn.r5155)
;
_cell_angle_alpha 90.00
_cell_angle_beta 92.743(3)
_cell_angle_gamma 90.00
_cell_formula_units_Z 2
_cell_length_a 12.1218(5)
_cell_length_b 44.069(2)
_cell_length_c 13.7866(7)
_cell_measurement_reflns_used 9946
_cell_measurement_temperature 173(2)
_cell_measurement_theta_max 27.417
_cell_measurement_theta_min 2.679
_cell_volume 7356.3(6)
_computing_molecular_graphics 'Olex2 (Dolomanov et al., 2009)'
_computing_publication_material 'Olex2 (Dolomanov et al., 2009)'
_computing_structure_refinement 'XH (Sheldrick, 2008)'
_computing_structure_solution 'SHELXS-97 (Sheldrick, 1990)'
_diffrn_ambient_temperature 173.15
_diffrn_measured_fraction_theta_full 0.991
_diffrn_measured_fraction_theta_max 0.991
_diffrn_measurement_device_type 'CCD area detector'
_diffrn_radiation_monochromator graphite
_diffrn_radiation_type MoK\a
_diffrn_radiation_wavelength 0.71073
_diffrn_reflns_av_R_equivalents 0.0309
_diffrn_reflns_av_unetI/netI 0.0602
_diffrn_reflns_limit_h_max 13
_diffrn_reflns_limit_h_min -14
_diffrn_reflns_limit_k_max 54
_diffrn_reflns_limit_k_min -53
_diffrn_reflns_limit_l_max 16
_diffrn_reflns_limit_l_min -16
_diffrn_reflns_number 46400
_diffrn_reflns_theta_full 26.00
_diffrn_reflns_theta_max 26.00
_diffrn_reflns_theta_min 2.68
_diffrn_source 'fine-focus sealed tube'
_exptl_absorpt_coefficient_mu 16.687
_exptl_absorpt_correction_T_max 0.3487
_exptl_absorpt_correction_T_min 0.2862
_exptl_crystal_density_diffrn 3.123
_exptl_crystal_density_method 'not measured'
_exptl_crystal_description rod
_exptl_crystal_F_000 6184
_exptl_crystal_size_max 0.1
_exptl_crystal_size_mid 0.1
_exptl_crystal_size_min 0.08
_refine_diff_density_max 1.797
_refine_diff_density_min -1.333
_refine_diff_density_rms 0.249
_refine_ls_abs_structure_details 'Flack H D (1983), Acta Cryst. A39, 876-881'
_refine_ls_abs_structure_Flack 0.044(8)
_refine_ls_extinction_method none
_refine_ls_goodness_of_fit_ref 0.996
_refine_ls_hydrogen_treatment constr
_refine_ls_matrix_type full
_refine_ls_number_parameters 1781
_refine_ls_number_reflns 26848
_refine_ls_number_restraints 33
_refine_ls_restrained_S_all 0.996
_refine_ls_R_factor_all 0.0508
_refine_ls_R_factor_gt 0.0419
_refine_ls_shift/su_max 0.003
_refine_ls_shift/su_mean 0.000
_refine_ls_structure_factor_coef Fsqd
_refine_ls_weighting_details 'calc w=1/[\s^2^(Fo^2^)+(0.0507P)^2^+0.0000P] where P=(Fo^2^+2Fc^2^)/3'
_refine_ls_weighting_scheme calc
_refine_ls_wR_factor_gt 0.0958
_refine_ls_wR_factor_ref 0.0993
_reflns_number_gt 23108
_reflns_number_total 26848
_reflns_threshold_expression >2sigma(I)
_cod_data_source_file ic6b01468_si_002.cif
_cod_data_source_block p1
_cod_database_code 4348646
_olex2_refinement_description
;
1. Fixed Uiso
 At 1.2 times of:
  All C(H) groups
2. Restrained distances
 O45W-O44W
 2.75 with sigma of 0.01
 O49W-O44W
 2.75 with sigma of 0.01
 O42W-O49W
 2.75 with sigma of 0.01
 O43W-O49W
 2.75 with sigma of 0.01
 O49W-O45W
 2.75 with sigma of 0.01
3. Uiso/Uaniso restraints and constraints
Na1 \\sim O42W \\sim O45W \\sim O46W: within 1.7A with sigma of 0.004 and sigma
for terminal atoms of 0.08
O1W \\sim O1WA: within 1.7A with sigma of 0.004 and sigma for terminal atoms of
0.08
O2W \\sim O2WA: within 1.7A with sigma of 0.004 and sigma for terminal atoms of
0.08
O3W \\sim O3WA: within 1.7A with sigma of 0.004 and sigma for terminal atoms of
0.08
Uanis(O19) \\sim Ueq, Uanis(O18) \\sim Ueq, Uanis(C12) \\sim Ueq, Uanis(C14)
\\sim Ueq: with sigma of 0.006 and sigma for terminal atoms of 0.2
4. Others
 Fixed Sof: O4W(0.5) O4WA(0.5) O3W(0.3) O3WA(0.7) O2W(0.5) O2WA(0.5) O5W(0.5)
 O5WA(0.5) O1W(0.5) O1WA(0.5) O6W(0.5) O6WA(0.5)
5.a Aromatic/amide H refined with riding coordinates:
 C1(H1), C2(H2), C3(H3), C4(H4), C5(H5), C6(H6), C7(H7), C8(H8), C9(H9),
 C10(H10), C11(H11), C12(H12), C13(H13), C14(H14), C15(H15), C16(H16), C17(H17),
  C18(H18), C19(H19), C20(H20), C21(H21), C22(H22), C23(H23), C24(H24),
 C25(H25), C26(H26), C27(H27), C28(H28), C29(H29), C30(H30), C31(H31), C32(H32)
;
_olex2_submission_special_instructions 'No special instructions were received'

loop_
_space_group_symop_id
_space_group_symop_operation_xyz
1 'x, y, z'
2 '-x, y+1/2, -z'

loop_
_atom_site_label
_atom_site_type_symbol
_atom_site_fract_x
_atom_site_fract_y
_atom_site_fract_z
_atom_site_U_iso_or_equiv
_atom_site_adp_type
_atom_site_occupancy
_atom_site_calc_flag
_atom_site_refinement_flags_posn
_atom_site_refinement_flags_adp
W1 W 0.20632(6) 0.817299(16) -0.06326(5) 0.02719(16) Uani 1 d . .
W2 W 0.29989(6) 0.842169(16) 0.18627(5) 0.02715(16) Uani 1 d . .
W3 W 0.50276(6) 0.836364(15) -0.00487(5) 0.02558(15) Uani 1 d . .
W4 W 0.28833(6) 0.746471(17) -0.14383(5) 0.02957(16) Uani 1 d . .
W5 W 0.57869(5) 0.765612(16) -0.09085(5) 0.02595(15) Uani 1 d . .
W6 W 0.66085(5) 0.787931(15) 0.13967(5) 0.02429(16) Uani 1 d . .
W7 W 0.46080(5) 0.795213(15) 0.33065(5) 0.02468(15) Uani 1 d . .
W8 W 0.18820(5) 0.777006(16) 0.27925(5) 0.02613(15) Uani 1 d . .
W9 W 0.09964(6) 0.751519(17) 0.03450(5) 0.03074(17) Uani 1 d . .
W10 W 0.53732(5) 0.717407(15) 0.24566(5) 0.02273(14) Uani 1 d . .
W11 W 0.51528(5) 0.614867(15) 0.26670(5) 0.02406(15) Uani 1 d . .
W12 W 0.59530(5) 0.537422(16) 0.18006(5) 0.02738(16) Uani 1 d . .
W13 W 0.86742(6) 0.555389(16) 0.23404(6) 0.03052(17) Uani 1 d . .
W14 W 0.95272(6) 0.579976(18) 0.47975(6) 0.03510(19) Uani 1 d . .
W15 W 0.76092(6) 0.585164(17) 0.65665(6) 0.03305(18) Uani 1 d . .
W16 W 0.47199(6) 0.565633(16) 0.59945(5) 0.02901(17) Uani 1 d . .
W17 W 0.39190(5) 0.543637(16) 0.36808(5) 0.02648(16) Uani 1 d . .
W18 W 0.84145(6) 0.514374(16) 0.57510(6) 0.03061(17) Uani 1 d . .
W19 W 0.54703(6) 0.495139(16) 0.51287(5) 0.02815(16) Uani 1 d . .
W20 W 0.75377(6) 0.489368(16) 0.32463(6) 0.02977(16) Uani 1 d . .
Co1 Co 0.45952(18) 0.70073(5) 0.01962(17) 0.0260(5) Uani 1 d . .
Co2 Co 0.27660(17) 0.70501(5) 0.18718(16) 0.0235(5) Uani 1 d . .
Co3 Co 0.68058(17) 0.66070(5) 0.11233(16) 0.0256(5) Uani 1 d . .
Co4 Co 0.37037(17) 0.67133(5) 0.39909(16) 0.0253(5) Uani 1 d . .
Co5 Co 0.59424(18) 0.63177(5) 0.49108(17) 0.0274(5) Uani 1 d . .
Co6 Co 0.77517(18) 0.62757(5) 0.32786(17) 0.0263(5) Uani 1 d . .
P1 P 0.3798(3) 0.76876(9) 0.0942(3) 0.0168(8) Uani 1 d . .
P2 P 0.6707(3) 0.56293(10) 0.4167(3) 0.0212(9) Uani 1 d . .
O1 O 0.2680(10) 0.8797(3) 0.2054(9) 0.037(3) Uani 1 d . .
O2 O 0.5347(9) 0.8714(3) -0.0466(9) 0.037(3) Uani 1 d . .
O3 O 0.1409(10) 0.8458(3) -0.1236(9) 0.042(3) Uani 1 d . .
O4 O 0.2217(9) 0.8327(3) 0.0666(8) 0.034(3) Uani 1 d . .
O5 O 0.3609(8) 0.8294(3) -0.0650(8) 0.028(3) Uani 1 d . .
O6 O 0.4280(9) 0.8457(3) 0.1115(8) 0.030(3) Uani 1 d . .
O7 O 0.2370(8) 0.7905(3) -0.1598(9) 0.032(3) Uani 1 d . .
O8 O 0.5662(8) 0.8108(3) -0.0961(8) 0.030(3) Uani 1 d . .
O9 O 0.6293(8) 0.8273(3) 0.0791(9) 0.030(3) Uani 1 d . .
O10 O 0.4013(8) 0.8344(3) 0.2961(8) 0.031(3) Uani 1 d . .
O11 O 0.1926(8) 0.8215(2) 0.2535(8) 0.024(2) Uani 1 d . .
O12 O 0.0865(9) 0.7938(3) -0.0252(9) 0.031(3) Uani 1 d . .
O13 O 0.1414(8) 0.7410(3) -0.0948(9) 0.032(3) Uani 1 d . .
O14 O 0.2644(9) 0.7346(3) -0.2631(9) 0.033(3) Uani 1 d . .
O15 O 0.4322(8) 0.7649(3) -0.1481(8) 0.026(3) Uani 1 d . .
O16 O 0.6581(8) 0.7603(3) -0.1903(8) 0.028(3) Uani 1 d . .
O17 O 0.6915(7) 0.7752(2) 0.0117(7) 0.022(2) Uani 1 d . .
O18 O 0.5746(8) 0.8033(3) 0.2464(7) 0.025(2) Uani 1 d . U
O19 O 0.7898(9) 0.7935(2) 0.1850(8) 0.031(3) Uani 1 d . U
O20 O 0.5255(9) 0.8037(2) 0.4402(8) 0.028(3) Uani 1 d . .
O21 O 0.3120(9) 0.7858(2) 0.3683(7) 0.026(3) Uani 1 d . .
O22 O 0.0780(8) 0.7774(2) 0.3570(7) 0.024(2) Uani 1 d . .
O23 O 0.1099(8) 0.7737(3) 0.1549(8) 0.026(2) Uani 1 d . .
O24 O -0.0389(8) 0.7426(3) 0.0236(10) 0.038(3) Uani 1 d . .
O25 O 0.4861(8) 0.7833(3) 0.0538(8) 0.028(3) Uani 1 d . .
O26 O 0.2844(9) 0.7702(3) 0.0149(9) 0.031(3) Uani 1 d . .
O27 O 0.3446(9) 0.7874(2) 0.1833(8) 0.025(2) Uani 1 d . .
O28 O 0.2250(9) 0.7380(3) 0.2760(8) 0.028(3) Uani 1 d . .
O29 O 0.1581(9) 0.7177(3) 0.0885(8) 0.032(3) Uani 1 d . .
O29W O 0.7965(9) 0.6277(3) 0.0781(9) 0.036(3) Uani 1 d . .
O30 O 0.3454(8) 0.7144(2) -0.0796(8) 0.024(2) Uani 1 d . .
O30W O 0.7328(9) 0.6870(3) -0.0027(8) 0.029(3) Uani 1 d . .
O31 O 0.5650(9) 0.7277(3) -0.0438(8) 0.032(3) Uani 1 d . .
O31W O 0.2554(8) 0.7047(3) 0.4367(8) 0.028(3) Uani 1 d . .
O32 O 0.6288(8) 0.7495(2) 0.1818(8) 0.027(3) Uani 1 d . .
O32W O 0.3162(9) 0.6440(3) 0.5170(8) 0.034(3) Uani 1 d . .
O33 O 0.4873(8) 0.7540(3) 0.3161(8) 0.027(3) Uani 1 d . .
O33W O 0.3378(8) 0.6746(2) 0.0846(8) 0.027(3) Uani 1 d . .
O34 O 0.6365(9) 0.7048(3) 0.3300(8) 0.033(3) Uani 1 d . .
O34W O 0.7156(8) 0.6554(2) 0.4280(8) 0.026(3) Uani 1 d . .
O35 O 0.5654(9) 0.6932(2) 0.1397(8) 0.027(3) Uani 1 d . .
O36 O 0.4034(8) 0.7358(2) 0.1257(8) 0.023(2) Uani 1 d . .
O37 O 0.4131(9) 0.6974(3) 0.2814(8) 0.027(3) Uani 1 d . .
O38 O 0.6374(8) 0.6351(2) 0.2314(8) 0.027(3) Uani 1 d . .
O39 O 0.4169(9) 0.6266(2) 0.1796(9) 0.028(3) Uani 1 d . .
O40 O 0.4858(8) 0.6386(3) 0.3711(8) 0.028(3) Uani 1 d . .
O41 O 0.4238(8) 0.5823(3) 0.3266(7) 0.024(2) Uani 1 d . .
O42 O 0.4838(8) 0.6028(3) 0.5545(8) 0.027(3) Uani 1 d . .
O43 O 0.5649(8) 0.5787(2) 0.1979(8) 0.026(2) Uani 1 d . .
O44 O 0.8282(8) 0.5949(3) 0.2389(8) 0.029(3) Uani 1 d . .
O45 O 0.8940(9) 0.6124(3) 0.4203(8) 0.032(3) Uani 1 d . .
O46 O 0.7043(10) 0.6168(3) 0.5968(8) 0.038(3) Uani 1 d . .
O47 O 0.7790(10) 0.5978(3) 0.7720(9) 0.042(3) Uani 1 d . .
O48 O 0.9074(9) 0.5914(3) 0.6077(8) 0.033(3) Uani 1 d . .
O49 O 1.0921(10) 0.5871(3) 0.4930(10) 0.042(3) Uani 1 d . .
O50 O 0.9422(9) 0.5573(2) 0.3584(8) 0.030(3) Uani 1 d . .
O51 O 0.9732(10) 0.5561(3) 0.1561(10) 0.041(3) Uani 1 d . .
O52 O 0.7414(8) 0.5466(2) 0.1437(8) 0.023(2) Uani 1 d . .
O53 O 0.5357(10) 0.5303(3) 0.0670(9) 0.035(3) Uani 1 d . .
O54 O 0.4796(9) 0.5287(3) 0.2679(9) 0.034(3) Uani 1 d . .
O55 O 0.2593(8) 0.5383(3) 0.3183(8) 0.028(3) Uani 1 d . .
O56 O 0.3615(9) 0.5570(3) 0.4961(9) 0.035(3) Uani 1 d . .
O57 O 0.3881(10) 0.5690(3) 0.6949(8) 0.033(3) Uani 1 d . .
O58 O 0.6138(9) 0.5657(3) 0.6603(9) 0.031(3) Uani 1 d . .
O59 O 0.6472(8) 0.5967(2) 0.3867(8) 0.023(2) Uani 1 d . .
O60 O 0.7645(8) 0.5621(3) 0.4959(7) 0.026(3) Uani 1 d . .
O61 O 0.7032(8) 0.5446(2) 0.3264(8) 0.025(2) Uani 1 d . .
O62 O 0.5668(8) 0.5490(2) 0.4558(7) 0.022(2) Uani 1 d . .
O63 O 0.4862(9) 0.5203(3) 0.6079(8) 0.030(3) Uani 1 d . .
O64 O 0.4230(9) 0.5044(3) 0.4293(8) 0.030(3) Uani 1 d . .
O65 O 0.6522(9) 0.4978(3) 0.2142(9) 0.035(3) Uani 1 d . .
O66 O 0.8622(10) 0.5110(3) 0.2570(9) 0.039(3) Uani 1 d . .
O67 O 0.9596(8) 0.5376(3) 0.5373(9) 0.036(3) Uani 1 d . .
O68 O 0.8143(9) 0.5419(3) 0.6722(8) 0.032(3) Uani 1 d . .
O69 O 0.6891(9) 0.5022(2) 0.5747(8) 0.027(3) Uani 1 d . .
O70 O 0.8331(8) 0.4978(3) 0.4421(8) 0.032(3) Uani 1 d . .
O71 O 0.6276(9) 0.4862(3) 0.4011(8) 0.032(3) Uani 1 d . .
O72 O 0.7893(10) 0.4538(3) 0.3066(10) 0.045(3) Uani 1 d . .
O73 O 0.5140(9) 0.4593(3) 0.5504(9) 0.034(3) Uani 1 d . .
O74 O 0.9044(9) 0.4851(3) 0.6379(8) 0.030(3) Uani 1 d . .
N1 N 0.5058(11) 0.6596(3) -0.0482(10) 0.028(3) Uani 1 d . .
N2 N 0.5682(11) 0.6408(3) 0.0010(11) 0.032(3) Uani 1 d . .
N3 N 0.8110(10) 0.6824(3) 0.2010(9) 0.019(3) Uani 1 d . .
N4 N 0.8544(10) 0.6655(4) 0.2745(10) 0.031(3) Uani 1 d . .
N5 N 0.4789(10) 0.6915(3) 0.5128(10) 0.031(3) Uani 1 d . .
N6 N 0.5439(11) 0.6709(3) 0.5616(10) 0.032(3) Uani 1 d . .
N7 N 0.1938(11) 0.6656(3) 0.2370(10) 0.029(3) Uani 1 d . .
N8 N 0.2447(12) 0.6500(4) 0.3141(11) 0.037(4) Uani 1 d . .
C1 C 0.4565(15) 0.6522(4) -0.1306(14) 0.037(4) Uani 1 d . .
H1 H 0.4082 0.6664 -0.1624 0.045 Uiso 1 calc R .
C2 C 0.473(2) 0.6230(5) -0.1749(17) 0.068(8) Uani 1 d . .
H2 H 0.4461 0.6184 -0.2391 0.081 Uiso 1 calc R .
C3 C 0.5296(18) 0.6027(5) -0.1188(18) 0.057(6) Uani 1 d . .
H3 H 0.5339 0.5821 -0.1384 0.068 Uiso 1 calc R .
C4 C 0.5813(16) 0.6122(4) -0.0326(14) 0.040(5) Uani 1 d . .
H4 H 0.6270 0.5984 0.0038 0.048 Uiso 1 calc R .
C5 C 0.8425(12) 0.7102(4) 0.1816(14) 0.037(5) Uani 1 d . .
H5 H 0.8124 0.7202 0.1254 0.044 Uiso 1 calc R .
C6 C 0.9220(13) 0.7255(4) 0.2447(13) 0.031(4) Uani 1 d . .
H6 H 0.9403 0.7461 0.2333 0.037 Uiso 1 calc R .
C7 C 0.9706(14) 0.7104(4) 0.3204(13) 0.035(4) Uani 1 d . .
H7 H 1.0245 0.7198 0.3628 0.042 Uiso 1 calc R .
C8 C 0.9366(14) 0.6790(4) 0.3343(16) 0.042(5) Uani 1 d . .
H8 H 0.9714 0.6674 0.3853 0.050 Uiso 1 calc R .
C9 C 0.5804(13) 0.6784(3) 0.6528(13) 0.031(4) Uani 1 d . .
H9 H 0.6233 0.6638 0.6889 0.038 Uiso 1 calc R .
C10 C 0.5592(16) 0.7056(4) 0.6963(14) 0.040(5) Uani 1 d . .
H10 H 0.5845 0.7095 0.7613 0.048 Uiso 1 calc R .
C11 C 0.5000(13) 0.7271(5) 0.6429(13) 0.037(5) Uani 1 d . .
H11 H 0.4842 0.7466 0.6687 0.044 Uiso 1 calc R .
C12 C 0.4654(14) 0.7189(4) 0.5505(13) 0.036(4) Uani 1 d . U
H12 H 0.4292 0.7338 0.5107 0.043 Uiso 1 calc R .
C13 C 0.2099(15) 0.6213(4) 0.3255(13) 0.036(4) Uani 1 d . .
H13 H 0.2462 0.6095 0.3748 0.043 Uiso 1 calc R .
C14 C 0.1268(14) 0.6082(4) 0.2716(14) 0.035(4) Uani 1 d . U
H14 H 0.1017 0.5884 0.2863 0.042 Uiso 1 calc R .
C15 C 0.0817(13) 0.6237(4) 0.1979(13) 0.035(4) Uani 1 d . .
H15 H 0.0252 0.6149 0.1568 0.043 Uiso 1 calc R .
C16 C 0.1175(12) 0.6525(4) 0.1819(11) 0.026(4) Uani 1 d . .
H16 H 0.0855 0.6635 0.1283 0.031 Uiso 1 calc R .
Co7 Co 0.14443(17) 0.41463(5) 0.45038(16) 0.0273(5) Uani 1 d . .
Co8 Co 0.26797(17) 0.34993(5) 0.35561(16) 0.0276(5) Uani 1 d . .
Co9 Co 0.08758(17) 0.34829(5) 0.54337(16) 0.0271(5) Uani 1 d . .
O35W O 0.1549(10) 0.4592(2) 0.4948(8) 0.034(3) Uani 1 d . .
O36W O 0.0544(10) 0.4276(3) 0.3191(9) 0.051(4) Uani 1 d . .
O37W O 0.1716(9) 0.3445(3) 0.2298(9) 0.040(3) Uani 1 d . .
O38W O -0.0364(9) 0.3232(3) 0.4680(9) 0.044(3) Uani 1 d . .
O39W O 0.3938(9) 0.3287(3) 0.2832(8) 0.037(3) Uani 1 d . .
O40W O 0.0420(8) 0.3288(3) 0.6682(8) 0.031(3) Uani 1 d . .
O41W O 0.3856(8) 0.3554(2) 0.4717(7) 0.023(2) Uani 1 d . .
O75 O 0.1315(8) 0.3689(2) 0.4181(7) 0.027(2) Uani 1 d . .
N9 N 0.2904(10) 0.4182(3) 0.3641(10) 0.029(3) Uani 1 d . .
N10 N 0.3190(10) 0.3944(3) 0.3119(10) 0.033(3) Uani 1 d . .
N11 N 0.2282(11) 0.3067(3) 0.4279(9) 0.028(3) Uani 1 d . .
N12 N 0.1906(10) 0.3084(3) 0.5174(9) 0.024(3) Uani 1 d . .
N13 N 0.2157(10) 0.3735(3) 0.6155(10) 0.029(3) Uani 1 d . .
N14 N 0.2410(10) 0.4007(3) 0.5790(9) 0.024(3) Uani 1 d . .
N15 N -0.0325(11) 0.3828(3) 0.5574(10) 0.032(3) Uani 1 d . .
N16 N -0.0128(10) 0.4096(3) 0.5149(9) 0.026(3) Uani 1 d . .
C17 C 0.3903(15) 0.3994(4) 0.2405(12) 0.042(5) Uani 1 d . .
H17 H 0.4094 0.3826 0.2014 0.050 Uiso 1 calc R .
C18 C 0.4350(15) 0.4262(4) 0.2217(15) 0.044(5) Uani 1 d . .
H18 H 0.4837 0.4281 0.1700 0.053 Uiso 1 calc R .
C19 C 0.4116(15) 0.4505(4) 0.2754(15) 0.046(5) Uani 1 d . .
H19 H 0.4440 0.4698 0.2648 0.055 Uiso 1 calc R .
C20 C 0.3381(13) 0.4460(3) 0.3467(12) 0.031(4) Uani 1 d . .
H20 H 0.3192 0.4628 0.3858 0.037 Uiso 1 calc R .
C21 C 0.2590(14) 0.2804(4) 0.3939(13) 0.041(4) Uani 1 d . .
H21 H 0.2815 0.2784 0.3292 0.049 Uiso 1 calc R .
C22 C 0.2574(13) 0.2555(4) 0.4563(14) 0.036(4) Uani 1 d . .
H22 H 0.2733 0.2360 0.4311 0.044 Uiso 1 calc R .
C23 C 0.2351(14) 0.2577(4) 0.5477(11) 0.031(4) Uani 1 d . .
H23 H 0.2439 0.2414 0.5928 0.037 Uiso 1 calc R .
C24 C 0.1973(14) 0.2863(5) 0.5719(12) 0.042(5) Uani 1 d . .
H24 H 0.1745 0.2890 0.6363 0.050 Uiso 1 calc R .
C25 C 0.3255(13) 0.4162(4) 0.6143(13) 0.037(4) Uani 1 d . .
H25 H 0.3401 0.4358 0.5891 0.044 Uiso 1 calc R .
C26 C 0.3964(16) 0.4040(5) 0.6903(14) 0.044(5) Uani 1 d . .
H26 H 0.4603 0.4148 0.7133 0.053 Uiso 1 calc R .
C27 C 0.3725(12) 0.3782(4) 0.7271(12) 0.030(4) Uani 1 d . .
H27 H 0.4162 0.3703 0.7802 0.036 Uiso 1 calc R .
C28 C 0.2795(12) 0.3615(4) 0.6878(11) 0.029(4) Uani 1 d . .
H28 H 0.2631 0.3421 0.7128 0.035 Uiso 1 calc R .
C29 C -0.1348(13) 0.3775(5) 0.5909(13) 0.042(5) Uani 1 d . .
H29 H -0.1492 0.3586 0.6208 0.050 Uiso 1 calc R .
C30 C -0.2183(13) 0.3991(5) 0.5824(13) 0.042(5) Uani 1 d . .
H30 H -0.2900 0.3948 0.6039 0.050 Uiso 1 calc R .
C31 C -0.1954(16) 0.4266(4) 0.5425(15) 0.048(5) Uani 1 d . .
H31 H -0.2476 0.4427 0.5426 0.057 Uiso 1 calc R .
C32 C -0.0952(13) 0.4304(4) 0.5025(15) 0.041(5) Uani 1 d . .
H32 H -0.0828 0.4481 0.4651 0.049 Uiso 1 calc R .
Na1 Na 0.2990(4) 0.49958(15) 0.8704(4) 0.0287(14) Uani 1 d . U
O42W O 0.336(2) 0.4975(7) 0.730(2) 0.168(11) Uiso 1 d D U
O43W O 0.296(3) 0.5436(9) 0.866(3) 0.217(15) Uiso 1 d D .
O44W O 0.285(4) 0.5057(11) 1.033(4) 0.40(4) Uiso 1 d D .
O45W O 0.290(3) 0.4563(7) 0.912(2) 0.193(13) Uiso 1 d D U
O46W O 0.150(4) 0.5048(11) 0.816(3) 0.255(19) Uiso 1 d . U
O49W O 0.452(2) 0.4997(8) 0.906(2) 0.37(3) Uiso 1 d D .
O4W O 0.295(3) 0.6723(8) 0.689(3) 0.069(10) Uiso 0.50 d . .
O4WA O 0.237(3) 0.6754(8) 0.677(3) 0.065(9) Uiso 0.50 d . .
O3W O 0.905(4) 0.6892(12) 0.740(4) 0.065(14) Uiso 0.30 d . U
O3WA O 0.8285(19) 0.6989(6) 0.7174(17) 0.071(6) Uiso 0.70 d . U
O2W O 0.798(3) 0.5433(10) 0.949(3) 0.085(12) Uiso 0.50 d . U
O2WA O 0.741(4) 0.5517(10) 0.928(3) 0.097(13) Uiso 0.50 d . U
O5W O 0.177(3) 0.4569(10) 0.150(3) 0.091(12) Uiso 0.50 d . .
O5WA O 0.219(4) 0.4561(11) 0.098(4) 0.105(14) Uiso 0.50 d . .
O1W O 0.930(3) 0.4008(9) 0.898(3) 0.081(10) Uiso 0.50 d . U
O1WA O 0.902(3) 0.4216(10) 0.881(3) 0.089(11) Uiso 0.50 d . U
O6W O 0.641(3) 0.5110(10) 0.803(3) 0.085(12) Uiso 0.50 d . .
O6WA O 0.622(3) 0.5289(9) 0.827(3) 0.079(10) Uiso 0.50 d . .
O7W O 0.8765(12) 0.6676(4) 0.5588(9) 0.077(5) Uani 1 d . .
O8W O 0.7676(17) 0.6568(4) 0.8373(12) 0.087(6) Uani 1 d . .
O9W O 0.961(2) 0.4744(5) 0.119(2) 0.151(12) Uani 1 d . .
O10W O 0.6461(16) 0.4556(4) 0.0594(12) 0.083(5) Uani 1 d . .
O11W O 0.9166(15) 0.4144(4) 0.0899(17) 0.104(7) Uani 1 d . .
O12W O 0.6973(10) 0.3999(3) 0.1347(10) 0.049(3) Uani 1 d . .
O13W O 0.9167(11) 0.3687(4) 0.3115(10) 0.070(5) Uani 1 d . .
O14W O 0.6889(9) 0.3823(3) 0.3322(10) 0.048(3) Uani 1 d . .
O15W O 0.1392(15) 0.3927(4) 0.1072(12) 0.080(5) Uani 1 d . .
O16W O 0.6156(10) 0.3216(3) 0.3032(10) 0.044(3) Uani 1 d . .
O17W O 0.9524(13) 0.2648(3) 0.4073(10) 0.061(4) Uani 1 d . .
O18W O 0.1288(10) 0.2975(3) 0.1083(10) 0.054(4) Uani 1 d . .
O19W O 0.7071(12) 0.2803(4) 0.4293(10) 0.059(4) Uani 1 d . .
O20W O 0.0414(12) 0.2503(4) 0.2263(11) 0.064(4) Uiso 1 d . .
O21W O 0.0193(15) 0.3358(5) 0.8659(14) 0.107(8) Uani 1 d . .
O22W O 0.1959(12) 0.3681(4) 0.9361(11) 0.064(4) Uani 1 d . .
O23W O 0.114(3) 0.4142(9) 0.830(3) 0.213(15) Uiso 1 d . .
O24W O 0.0998(19) 0.4605(6) 0.6895(18) 0.124(8) Uiso 1 d . .
O25W O 0.0816(10) 0.4994(4) 0.3661(11) 0.063(5) Uani 1 d . .
O26W O 0.1837(12) 0.5278(5) 0.5949(14) 0.087(6) Uani 1 d . .
O27W O 0.9559(14) 0.5024(3) 0.9550(12) 0.073(5) Uani 1 d . .
O28W O 0.0779(11) 0.6996(3) 0.5482(9) 0.055(4) Uani 1 d . .
O47W O 0.5362(9) 0.4005(3) 0.4622(9) 0.042(3) Uani 1 d . .
O48W O 0.206(3) 0.5469(8) 1.125(2) 0.186(13) Uiso 1 d . .

loop_
_atom_site_aniso_label
_atom_site_aniso_U_11
_atom_site_aniso_U_22
_atom_site_aniso_U_33
_atom_site_aniso_U_23
_atom_site_aniso_U_13
_atom_site_aniso_U_12
W1 0.0277(4) 0.0262(4) 0.0276(4) 0.0041(3) 0.0005(3) 0.0012(3)
W2 0.0320(4) 0.0211(4) 0.0287(4) 0.0012(3) 0.0046(3) 0.0014(3)
W3 0.0282(4) 0.0230(4) 0.0257(4) 0.0016(3) 0.0033(3) -0.0012(3)
W4 0.0316(4) 0.0294(4) 0.0276(4) -0.0001(3) -0.0006(3) -0.0002(3)
W5 0.0281(4) 0.0254(4) 0.0245(4) -0.0001(3) 0.0023(3) -0.0011(3)
W6 0.0251(3) 0.0228(4) 0.0249(4) 0.0004(3) 0.0002(3) -0.0024(3)
W7 0.0292(3) 0.0212(4) 0.0237(4) -0.0015(3) 0.0020(3) -0.0007(3)
W8 0.0270(3) 0.0224(4) 0.0293(4) 0.0008(3) 0.0044(3) 0.0011(3)
W9 0.0286(4) 0.0307(4) 0.0327(4) 0.0039(3) -0.0003(3) -0.0008(3)
W10 0.0248(3) 0.0200(4) 0.0233(4) -0.0002(3) 0.0004(3) -0.0004(3)
W11 0.0243(3) 0.0215(4) 0.0264(4) -0.0003(3) 0.0009(3) -0.0002(3)
W12 0.0305(4) 0.0222(4) 0.0296(4) -0.0028(3) 0.0032(3) -0.0005(3)
W13 0.0298(4) 0.0241(4) 0.0381(4) 0.0015(3) 0.0061(3) 0.0011(3)
W14 0.0296(4) 0.0306(4) 0.0446(5) 0.0048(4) -0.0032(3) -0.0018(3)
W15 0.0361(4) 0.0285(4) 0.0340(4) 0.0004(3) -0.0050(3) -0.0010(3)
W16 0.0331(4) 0.0244(4) 0.0297(4) -0.0006(3) 0.0028(3) 0.0000(3)
W17 0.0260(3) 0.0236(4) 0.0299(4) -0.0002(3) 0.0017(3) -0.0027(3)
W18 0.0296(4) 0.0244(4) 0.0375(4) 0.0050(3) -0.0014(3) 0.0012(3)
W19 0.0308(4) 0.0204(4) 0.0335(4) 0.0011(3) 0.0043(3) -0.0019(3)
W20 0.0323(4) 0.0214(4) 0.0360(4) 0.0004(3) 0.0062(3) 0.0018(3)
Co1 0.0283(12) 0.0218(12) 0.0279(13) 0.0022(10) 0.0011(10) 0.0012(9)
Co2 0.0247(11) 0.0203(12) 0.0253(12) -0.0002(9) -0.0011(9) 0.0013(9)
Co3 0.0264(11) 0.0226(13) 0.0278(12) 0.0003(10) 0.0033(9) 0.0009(9)
Co4 0.0287(11) 0.0208(12) 0.0266(12) -0.0004(10) 0.0020(9) 0.0009(9)
Co5 0.0286(12) 0.0239(13) 0.0295(13) -0.0019(10) -0.0014(10) 0.0012(9)
Co6 0.0267(11) 0.0230(13) 0.0290(13) 0.0023(10) 0.0004(9) 0.0006(9)
P1 0.0199(18) 0.016(2) 0.0149(19) 0.0007(16) 0.0012(15) 0.0015(15)
P2 0.0197(19) 0.017(2) 0.027(2) 0.0018(18) 0.0000(16) -0.0010(16)
O1 0.047(7) 0.029(7) 0.034(7) 0.007(6) 0.002(6) -0.004(6)
O2 0.037(7) 0.034(7) 0.039(7) -0.009(6) -0.003(5) -0.003(5)
O3 0.046(7) 0.045(9) 0.034(7) 0.003(6) -0.004(6) -0.005(6)
O4 0.034(6) 0.035(7) 0.032(7) -0.006(6) 0.001(5) 0.000(5)
O5 0.020(6) 0.035(7) 0.027(6) 0.009(5) 0.000(5) -0.003(5)
O6 0.033(6) 0.023(7) 0.034(7) -0.002(5) 0.009(5) -0.002(5)
O7 0.023(6) 0.029(7) 0.045(7) 0.022(6) -0.005(5) 0.002(5)
O8 0.026(6) 0.039(7) 0.025(6) -0.010(5) 0.008(5) -0.007(5)
O9 0.015(5) 0.024(6) 0.052(8) 0.005(6) 0.003(5) -0.001(4)
O10 0.025(6) 0.034(7) 0.036(7) -0.002(6) 0.008(5) -0.007(5)
O11 0.020(5) 0.021(6) 0.030(6) 0.007(5) -0.002(4) 0.000(4)
O12 0.029(6) 0.023(6) 0.043(7) -0.004(5) 0.015(5) -0.007(5)
O13 0.025(6) 0.026(7) 0.045(8) 0.017(6) 0.008(5) -0.007(5)
O14 0.033(6) 0.020(6) 0.044(8) 0.004(5) 0.003(5) 0.003(5)
O15 0.017(5) 0.038(7) 0.023(6) 0.004(5) 0.001(4) 0.002(5)
O16 0.025(6) 0.030(7) 0.030(6) 0.004(5) 0.001(5) 0.000(5)
O17 0.019(5) 0.023(6) 0.024(6) 0.003(5) -0.004(4) -0.007(4)
O18 0.021(4) 0.034(5) 0.020(4) 0.002(4) 0.012(4) -0.002(4)
O19 0.048(7) 0.013(6) 0.032(7) 0.006(5) 0.019(5) 0.007(5)
O20 0.035(6) 0.023(6) 0.028(6) 0.003(5) 0.008(5) -0.001(5)
O21 0.045(7) 0.020(6) 0.014(5) 0.003(5) 0.008(5) 0.009(5)
O22 0.037(6) 0.016(6) 0.021(6) 0.005(5) 0.010(5) -0.006(5)
O23 0.018(5) 0.027(7) 0.031(6) -0.001(5) 0.004(4) 0.003(5)
O24 0.005(5) 0.048(8) 0.060(9) 0.001(7) -0.003(5) -0.009(5)
O25 0.025(6) 0.026(7) 0.033(7) -0.004(5) 0.010(5) 0.000(5)
O26 0.031(6) 0.016(6) 0.046(8) 0.003(6) 0.000(5) 0.000(5)
O27 0.036(6) 0.009(6) 0.029(6) 0.010(5) 0.004(5) 0.001(4)
O28 0.031(6) 0.031(7) 0.025(6) -0.001(5) 0.014(5) -0.008(5)
O29 0.038(6) 0.021(6) 0.034(7) 0.000(5) -0.015(5) -0.008(5)
O29W 0.032(6) 0.026(7) 0.050(8) 0.011(6) 0.009(6) 0.011(5)
O30 0.023(5) 0.015(6) 0.033(6) -0.006(5) -0.002(5) -0.006(4)
O30W 0.034(6) 0.031(7) 0.024(6) 0.003(5) 0.008(5) 0.000(5)
O31 0.042(7) 0.020(6) 0.033(7) -0.005(5) 0.003(5) 0.011(5)
O31W 0.028(6) 0.030(7) 0.027(6) -0.002(5) 0.004(5) 0.011(5)
O32 0.022(5) 0.019(6) 0.039(7) 0.000(5) 0.004(5) 0.001(5)
O32W 0.044(7) 0.034(7) 0.023(6) 0.000(5) 0.009(5) 0.003(5)
O33 0.026(6) 0.031(7) 0.025(6) 0.002(5) 0.007(5) 0.002(5)
O33W 0.030(6) 0.020(6) 0.032(7) -0.003(5) 0.011(5) -0.006(5)
O34 0.034(6) 0.040(8) 0.027(6) 0.001(6) 0.011(5) -0.006(5)
O34W 0.025(6) 0.018(6) 0.036(7) -0.006(5) -0.003(5) 0.000(4)
O35 0.036(6) 0.019(6) 0.026(6) -0.005(5) 0.008(5) -0.004(5)
O36 0.026(5) 0.020(6) 0.021(6) 0.000(5) -0.006(4) 0.003(4)
O37 0.031(6) 0.023(6) 0.029(6) -0.004(5) 0.007(5) -0.005(5)
O38 0.027(6) 0.020(6) 0.034(7) -0.009(5) -0.002(5) -0.005(5)
O39 0.028(6) 0.017(6) 0.039(7) -0.007(5) -0.006(5) -0.001(5)
O40 0.016(5) 0.027(7) 0.041(7) 0.012(5) -0.003(5) 0.006(4)
O41 0.021(5) 0.033(7) 0.019(6) -0.003(5) 0.000(4) -0.002(5)
O42 0.020(5) 0.037(7) 0.025(6) -0.002(5) -0.002(5) 0.000(5)
O43 0.030(6) 0.015(6) 0.031(6) -0.004(5) 0.004(5) -0.010(5)
O44 0.024(6) 0.033(7) 0.028(6) 0.003(5) -0.008(5) 0.000(5)
O45 0.030(6) 0.036(7) 0.030(7) 0.002(6) 0.004(5) 0.006(5)
O46 0.053(8) 0.035(8) 0.026(7) -0.003(6) 0.016(6) -0.005(6)
O47 0.046(8) 0.046(9) 0.032(7) -0.001(6) -0.012(6) 0.000(6)
O48 0.034(6) 0.029(7) 0.034(7) -0.005(5) -0.005(5) -0.012(5)
O49 0.037(7) 0.037(8) 0.053(9) 0.014(7) 0.012(6) 0.006(6)
O50 0.045(7) 0.012(6) 0.032(7) 0.009(5) -0.007(5) -0.006(5)
O51 0.038(7) 0.031(8) 0.054(8) -0.003(6) 0.000(6) 0.013(6)
O52 0.018(5) 0.021(6) 0.032(6) -0.004(5) -0.001(4) 0.002(4)
O53 0.044(7) 0.025(7) 0.035(7) -0.005(5) 0.010(5) 0.001(5)
O54 0.032(6) 0.034(7) 0.034(7) -0.004(5) -0.007(5) -0.009(5)
O55 0.020(6) 0.043(8) 0.020(6) -0.008(5) -0.005(4) -0.005(5)
O56 0.033(6) 0.019(6) 0.053(8) -0.005(6) 0.013(6) 0.002(5)
O57 0.050(7) 0.027(7) 0.023(6) -0.011(5) 0.005(5) -0.009(5)
O58 0.037(7) 0.018(6) 0.041(7) -0.009(5) 0.017(5) -0.008(5)
O59 0.028(6) 0.019(6) 0.021(6) -0.002(5) -0.001(4) 0.008(4)
O60 0.019(5) 0.038(7) 0.020(6) -0.004(5) -0.011(4) 0.001(5)
O61 0.024(6) 0.027(7) 0.024(6) -0.010(5) 0.006(4) 0.000(5)
O62 0.029(6) 0.015(6) 0.021(6) -0.006(5) -0.006(4) 0.004(4)
O63 0.035(6) 0.029(7) 0.027(6) 0.004(5) 0.003(5) 0.005(5)
O64 0.038(7) 0.026(7) 0.028(7) -0.007(5) 0.012(5) -0.017(5)
O65 0.042(7) 0.024(7) 0.038(7) -0.004(6) -0.011(6) -0.001(5)
O66 0.043(7) 0.031(8) 0.041(8) -0.011(6) -0.001(6) 0.007(6)
O67 0.019(6) 0.036(7) 0.054(8) 0.007(6) 0.000(5) -0.001(5)
O68 0.046(7) 0.028(7) 0.020(6) 0.006(5) -0.005(5) 0.008(5)
O69 0.035(6) 0.021(6) 0.026(6) -0.006(5) 0.004(5) 0.003(5)
O70 0.024(6) 0.037(7) 0.034(7) -0.003(6) 0.000(5) 0.011(5)
O71 0.039(7) 0.026(7) 0.032(7) 0.003(5) 0.003(5) -0.007(5)
O72 0.038(7) 0.049(9) 0.048(8) -0.004(7) 0.002(6) -0.008(6)
O73 0.039(7) 0.030(7) 0.033(7) 0.000(6) 0.006(5) -0.001(5)
O74 0.032(6) 0.024(7) 0.035(7) 0.000(5) 0.009(5) 0.006(5)
N1 0.033(8) 0.023(8) 0.029(8) -0.001(6) 0.007(6) -0.008(6)
N2 0.023(7) 0.035(9) 0.037(9) 0.002(7) 0.005(6) -0.018(6)
N3 0.030(7) 0.013(7) 0.015(7) 0.005(5) -0.001(5) -0.004(5)
N4 0.021(7) 0.039(9) 0.035(9) -0.002(7) 0.008(6) -0.002(6)
N5 0.017(7) 0.042(10) 0.032(8) -0.001(7) -0.007(6) 0.009(6)
N6 0.040(8) 0.033(9) 0.022(8) 0.005(6) -0.007(6) 0.003(7)
N7 0.033(7) 0.022(8) 0.033(8) 0.008(6) 0.009(6) 0.009(6)
N8 0.041(9) 0.034(9) 0.037(9) -0.009(7) 0.017(7) 0.014(7)
C1 0.041(10) 0.036(11) 0.035(11) -0.004(9) 0.000(8) -0.001(8)
C2 0.092(17) 0.046(14) 0.060(15) -0.037(12) -0.046(14) 0.019(13)
C3 0.057(13) 0.044(14) 0.069(16) -0.010(12) -0.010(12) -0.004(10)
C4 0.056(11) 0.022(10) 0.042(11) -0.004(8) 0.007(9) -0.001(8)
C5 0.013(8) 0.045(12) 0.053(12) -0.002(10) 0.011(7) -0.012(7)
C6 0.028(8) 0.020(9) 0.045(11) -0.001(8) 0.021(7) 0.002(7)
C7 0.029(9) 0.041(12) 0.036(10) 0.009(9) -0.002(7) 0.000(8)
C8 0.029(9) 0.026(10) 0.073(15) 0.014(10) 0.020(9) 0.005(8)
C9 0.040(9) 0.008(8) 0.043(11) 0.002(7) -0.030(8) -0.008(7)
C10 0.065(12) 0.019(10) 0.034(10) -0.005(8) -0.006(9) -0.016(9)
C11 0.027(8) 0.046(12) 0.037(11) -0.025(9) 0.000(7) -0.013(8)
C12 0.040(6) 0.032(6) 0.036(6) -0.004(5) 0.001(5) -0.005(5)
C13 0.045(11) 0.030(11) 0.032(10) -0.001(8) 0.007(8) 0.005(8)
C14 0.034(6) 0.029(6) 0.042(6) 0.003(5) -0.001(5) -0.003(5)
C15 0.024(8) 0.051(12) 0.032(10) -0.011(9) 0.001(7) -0.025(8)
C16 0.023(8) 0.038(11) 0.016(8) 0.001(7) -0.008(6) -0.004(7)
Co7 0.0318(11) 0.0220(12) 0.0283(12) 0.0013(9) 0.0047(9) 0.0013(9)
Co8 0.0330(11) 0.0230(12) 0.0272(12) -0.0009(9) 0.0046(9) -0.0001(9)
Co9 0.0289(11) 0.0232(12) 0.0293(12) 0.0024(9) 0.0027(9) -0.0007(9)
O35W 0.059(7) 0.011(6) 0.033(7) 0.002(5) 0.011(6) 0.004(5)
O36W 0.045(7) 0.063(10) 0.044(8) 0.020(7) 0.004(6) 0.003(7)
O37W 0.034(6) 0.047(8) 0.039(7) -0.005(6) 0.005(5) 0.007(6)
O38W 0.037(7) 0.047(9) 0.048(8) -0.007(6) -0.001(6) -0.007(6)
O39W 0.041(6) 0.050(8) 0.022(6) -0.010(5) 0.007(5) -0.001(6)
O40W 0.030(6) 0.029(6) 0.034(7) 0.000(5) 0.004(5) -0.001(5)
O41W 0.026(5) 0.016(5) 0.026(6) 0.003(4) 0.001(4) 0.003(4)
O75 0.024(5) 0.029(6) 0.026(6) 0.004(5) -0.005(4) 0.000(4)
N9 0.023(6) 0.022(7) 0.040(8) -0.004(6) -0.012(6) -0.002(5)
N10 0.031(7) 0.024(8) 0.044(9) -0.021(7) -0.005(6) 0.004(6)
N11 0.044(8) 0.019(7) 0.020(7) 0.005(6) 0.000(6) -0.002(6)
N12 0.037(7) 0.015(7) 0.020(7) -0.004(5) -0.008(5) 0.005(5)
N13 0.026(7) 0.028(8) 0.031(8) 0.015(6) -0.003(6) 0.003(6)
N14 0.026(6) 0.016(7) 0.030(7) 0.002(6) 0.002(5) 0.008(5)
N15 0.035(7) 0.034(8) 0.029(8) 0.009(6) 0.014(6) 0.016(6)
N16 0.029(7) 0.031(8) 0.018(7) 0.000(6) -0.002(5) 0.005(6)
C17 0.060(11) 0.040(11) 0.026(9) -0.024(8) 0.010(8) 0.002(9)
C18 0.041(10) 0.034(12) 0.059(13) 0.012(10) 0.018(9) -0.005(8)
C19 0.049(11) 0.029(11) 0.059(13) 0.017(10) -0.007(10) -0.021(9)
C20 0.046(9) 0.009(8) 0.039(10) 0.000(7) 0.014(8) -0.010(7)
C21 0.046(10) 0.044(12) 0.033(10) -0.012(9) 0.004(8) 0.008(9)
C22 0.043(10) 0.012(8) 0.055(12) 0.001(8) 0.011(8) 0.006(7)
C23 0.053(10) 0.017(8) 0.024(9) 0.015(7) 0.002(7) 0.003(7)
C24 0.048(10) 0.066(14) 0.010(8) 0.012(9) -0.007(7) -0.009(9)
C25 0.031(8) 0.031(10) 0.049(11) 0.017(8) 0.002(8) -0.014(7)
C26 0.046(11) 0.048(13) 0.038(11) 0.004(9) 0.000(9) -0.030(9)
C27 0.022(7) 0.039(11) 0.028(9) -0.015(8) 0.001(7) -0.003(7)
C28 0.025(7) 0.040(10) 0.021(8) -0.010(7) -0.002(6) -0.002(7)
C29 0.026(8) 0.058(13) 0.041(11) 0.016(9) -0.005(8) -0.001(8)
C30 0.028(8) 0.065(14) 0.032(10) 0.006(9) 0.003(7) 0.000(8)
C31 0.050(11) 0.032(11) 0.061(14) 0.000(10) 0.011(10) 0.010(9)
C32 0.031(9) 0.026(10) 0.065(13) -0.010(9) 0.003(8) 0.008(7)
Na1 0.025(3) 0.036(4) 0.026(3) 0.000(3) 0.005(2) -0.002(3)
O7W 0.077(10) 0.137(16) 0.016(7) 0.002(8) -0.012(7) -0.044(10)
O8W 0.157(18) 0.059(12) 0.048(10) -0.018(8) 0.034(10) -0.022(11)
O9W 0.18(2) 0.074(15) 0.21(3) -0.055(16) 0.15(2) -0.030(15)
O10W 0.145(16) 0.046(10) 0.056(10) 0.009(8) -0.006(10) 0.021(10)
O11W 0.080(12) 0.063(13) 0.17(2) 0.003(13) 0.051(13) 0.007(10)
O12W 0.055(8) 0.035(8) 0.057(9) -0.011(7) 0.011(7) -0.002(6)
O13W 0.047(8) 0.120(15) 0.042(8) -0.035(9) -0.011(7) 0.012(8)
O14W 0.026(6) 0.051(9) 0.066(9) -0.009(7) -0.002(6) -0.002(6)
O15W 0.113(13) 0.063(11) 0.064(11) 0.033(9) 0.011(10) 0.010(10)
O16W 0.047(7) 0.036(8) 0.051(8) -0.002(6) 0.015(6) 0.003(6)
O17W 0.091(11) 0.041(9) 0.051(9) 0.004(7) -0.010(8) 0.017(8)
O18W 0.036(7) 0.064(10) 0.060(9) -0.037(8) -0.009(6) 0.007(6)
O19W 0.063(9) 0.061(10) 0.051(9) 0.004(8) -0.001(7) 0.005(8)
O21W 0.086(13) 0.16(2) 0.082(13) -0.053(13) 0.038(10) -0.064(13)
O22W 0.063(9) 0.074(11) 0.054(9) -0.020(8) -0.003(7) 0.015(8)
O25W 0.029(7) 0.099(13) 0.061(10) 0.020(9) -0.006(6) -0.011(7)
O26W 0.037(8) 0.127(17) 0.096(14) 0.043(12) -0.009(8) -0.005(9)
O27W 0.104(13) 0.044(9) 0.077(12) 0.019(8) 0.058(10) 0.027(9)
O28W 0.064(9) 0.067(10) 0.034(7) -0.004(7) 0.007(6) -0.005(7)
O47W 0.038(6) 0.031(7) 0.060(8) -0.010(6) 0.024(6) -0.014(5)

loop_
_atom_type_symbol
_atom_type_description
_atom_type_scat_dispersion_real
_atom_type_scat_dispersion_imag
_atom_type_scat_source
C C 0.0033 0.0016 'International Tables Vol C Tables 4.2.6.8 and 6.1.1.4'
H H 0.0000 0.0000 'International Tables Vol C Tables 4.2.6.8 and 6.1.1.4'
Co Co 0.3494 0.9721 'International Tables Vol C Tables 4.2.6.8 and 6.1.1.4'
N N 0.0061 0.0033 'International Tables Vol C Tables 4.2.6.8 and 6.1.1.4'
Na Na 0.0362 0.0249 'International Tables Vol C Tables 4.2.6.8 and 6.1.1.4'
O O 0.0106 0.0060 'International Tables Vol C Tables 4.2.6.8 and 6.1.1.4'
P P 0.1023 0.0942 'International Tables Vol C Tables 4.2.6.8 and 6.1.1.4'
W W -0.8490 6.8722 'International Tables Vol C Tables 4.2.6.8 and 6.1.1.4'

loop_
_geom_angle_atom_site_label_1
_geom_angle_atom_site_label_2
_geom_angle_atom_site_label_3
_geom_angle
O3 W1 O4 102.7(6)
O3 W1 O5 102.7(5)
O3 W1 O7 103.3(5)
O3 W1 O12 101.4(6)
O3 W1 O26 172.1(5)
O4 W1 O5 82.2(5)
O4 W1 O26 82.7(5)
O5 W1 O26 83.6(4)
O7 W1 O4 153.3(5)
O7 W1 O5 86.5(5)
O7 W1 O12 91.9(5)
O7 W1 O26 72.0(4)
O12 W1 O4 88.7(5)
O12 W1 O5 155.5(5)
O12 W1 O26 72.8(4)
O1 W2 O4 103.7(5)
O1 W2 O6 101.5(5)
O1 W2 O10 100.9(5)
O1 W2 O11 103.0(5)
O1 W2 O27 172.1(5)
O4 W2 O6 86.2(5)
O4 W2 O10 155.2(5)
O4 W2 O27 82.7(4)
O6 W2 O10 86.2(5)
O6 W2 O27 83.4(4)
O10 W2 O27 73.0(4)
O11 W2 O4 89.7(5)
O11 W2 O6 155.4(5)
O11 W2 O10 87.5(4)
O11 W2 O27 72.0(4)
O2 W3 O5 102.5(5)
O2 W3 O6 102.3(5)
O2 W3 O8 102.2(6)
O2 W3 O9 101.8(5)
O2 W3 O25 171.3(5)
O5 W3 O6 86.9(5)
O5 W3 O9 155.6(5)
O5 W3 O25 84.5(4)
O6 W3 O25 83.1(4)
O8 W3 O5 90.1(5)
O8 W3 O6 155.4(5)
O8 W3 O9 86.5(5)
O8 W3 O25 72.3(4)
O9 W3 O6 86.3(5)
O9 W3 O25 71.5(4)
O7 W4 O26 70.7(4)
O13 W4 O7 83.0(5)
O13 W4 O26 71.5(5)
O14 W4 O7 98.4(5)
O14 W4 O13 100.2(5)
O14 W4 O15 102.0(5)
O14 W4 O26 166.7(4)
O14 W4 O30 105.9(5)
O15 W4 O7 82.5(4)
O15 W4 O13 155.0(5)
O15 W4 O26 84.5(4)
O30 W4 O7 155.6(5)
O30 W4 O13 93.9(5)
O30 W4 O15 91.1(5)
O30 W4 O26 85.3(4)
O8 W5 O25 71.1(4)
O15 W5 O8 86.2(5)
O15 W5 O17 154.5(4)
O15 W5 O25 83.6(4)
O16 W5 O8 98.6(5)
O16 W5 O15 102.2(5)
O16 W5 O17 101.8(5)
O16 W5 O25 168.0(5)
O16 W5 O31 103.0(5)
O17 W5 O8 82.0(4)
O17 W5 O25 71.2(4)
O31 W5 O8 158.2(5)
O31 W5 O15 91.9(5)
O31 W5 O17 90.8(5)
O31 W5 O25 87.1(4)
O9 W6 O18 85.0(5)
O9 W6 O25 73.3(4)
O17 W6 O9 84.8(5)
O17 W6 O18 158.3(4)
O17 W6 O25 74.0(4)
O18 W6 O25 84.8(4)
O19 W6 O9 100.9(5)
O19 W6 O17 99.7(5)
O19 W6 O18 101.0(5)
O19 W6 O25 171.6(4)
O19 W6 O32 103.0(5)
O32 W6 O9 155.9(4)
O32 W6 O17 94.3(5)
O32 W6 O18 87.3(5)
O32 W6 O25 83.2(4)
O10 W7 O21 85.2(4)
O10 W7 O27 74.1(4)
O18 W7 O10 87.3(5)
O18 W7 O21 157.3(5)
O18 W7 O27 85.7(4)
O20 W7 O10 100.0(5)
O20 W7 O18 100.7(5)
O20 W7 O21 101.7(5)
O20 W7 O27 171.3(4)
O20 W7 O33 103.6(5)
O21 W7 O27 71.7(4)
O33 W7 O10 156.4(5)
O33 W7 O18 89.1(5)
O33 W7 O21 89.3(4)
O33 W7 O27 82.4(4)
O11 W8 O27 71.8(4)
O21 W8 O11 83.6(4)
O21 W8 O27 72.7(4)
O22 W8 O11 97.3(5)
O22 W8 O21 101.6(5)
O22 W8 O23 100.8(5)
O22 W8 O27 167.9(4)
O22 W8 O28 102.9(5)
O23 W8 O11 86.1(4)
O23 W8 O21 156.3(4)
O23 W8 O27 83.9(4)
O28 W8 O11 159.7(4)
O28 W8 O21 91.2(5)
O28 W8 O23 91.0(5)
O28 W8 O27 88.0(4)
O12 W9 O26 72.4(4)
O13 W9 O12 82.3(5)
O13 W9 O26 72.2(4)
O23 W9 O12 83.4(5)
O23 W9 O13 155.3(4)
O23 W9 O26 84.3(4)
O24 W9 O12 96.7(5)
O24 W9 O13 99.3(5)
O24 W9 O23 102.3(5)
O24 W9 O26 166.7(5)
O24 W9 O29 102.2(6)
O29 W9 O12 161.1(5)
O29 W9 O13 93.8(5)
O29 W9 O23 93.2(5)
O29 W9 O26 88.8(4)
O32 W10 O36 80.3(4)
O33 W10 O32 80.3(4)
O33 W10 O36 81.4(4)
O34 W10 O32 98.0(5)
O34 W10 O33 98.7(5)
O34 W10 O35 101.4(5)
O34 W10 O36 178.2(5)
O34 W10 O37 102.6(5)
O35 W10 O32 86.3(5)
O35 W10 O33 157.2(5)
O35 W10 O36 78.2(4)
O37 W10 O32 158.0(5)
O37 W10 O33 89.2(5)
O37 W10 O35 96.8(5)
O37 W10 O36 79.1(4)
O38 W11 O40 97.0(5)
O38 W11 O41 158.8(5)
O38 W11 O43 89.9(4)
O38 W11 O59 79.8(4)
O39 W11 O38 102.2(5)
O39 W11 O40 102.8(5)
O39 W11 O41 97.1(5)
O39 W11 O43 97.1(5)
O39 W11 O59 177.7(4)
O40 W11 O41 87.3(5)
O40 W11 O43 157.0(5)
O40 W11 O59 78.2(4)
O41 W11 O59 80.8(4)
O43 W11 O41 78.9(4)
O43 W11 O59 81.5(4)
O43 W12 O52 91.1(4)
O43 W12 O54 87.6(5)
O43 W12 O61 82.1(4)
O43 W12 O65 156.6(5)
O52 W12 O54 156.4(5)
O52 W12 O61 73.4(4)
O52 W12 O65 86.0(5)
O53 W12 O43 102.7(5)
O53 W12 O52 99.0(5)
O53 W12 O54 104.3(5)
O53 W12 O61 171.2(4)
O53 W12 O65 100.8(5)
O54 W12 O61 83.2(4)
O65 W12 O54 85.9(5)
O65 W12 O61 74.8(4)
O44 W13 O50 92.2(5)
O44 W13 O52 90.9(4)
O44 W13 O61 86.9(4)
O44 W13 O66 159.1(5)
O50 W13 O52 154.6(5)
O50 W13 O61 84.5(4)
O50 W13 O66 85.3(5)
O51 W13 O44 102.2(5)
O51 W13 O50 103.1(6)
O51 W13 O52 100.9(5)
O51 W13 O61 167.8(5)
O51 W13 O66 98.6(5)
O52 W13 O61 70.5(4)
O52 W13 O66 82.9(5)
O66 W13 O61 72.2(4)
O45 W14 O48 94.9(5)
O45 W14 O50 90.4(5)
O45 W14 O60 86.9(4)
O45 W14 O67 158.0(5)
O48 W14 O50 154.9(5)
O48 W14 O60 72.1(4)
O48 W14 O67 83.8(5)
O49 W14 O45 105.8(6)
O49 W14 O48 100.1(6)
O49 W14 O50 102.0(6)
O49 W14 O60 165.9(5)
O49 W14 O67 96.0(5)
O50 W14 O60 83.7(4)
O50 W14 O67 82.2(5)
O67 W14 O60 71.8(4)
O46 W15 O48 93.8(5)
O46 W15 O58 91.4(5)
O46 W15 O60 85.8(5)
O46 W15 O68 157.0(5)
O47 W15 O46 102.3(6)
O47 W15 O48 101.5(6)
O47 W15 O58 101.2(6)
O47 W15 O60 170.0(5)
O47 W15 O68 100.6(5)
O48 W15 O58 155.0(5)
O48 W15 O60 71.8(4)
O48 W15 O68 83.0(5)
O58 W15 O60 84.2(4)
O58 W15 O68 82.8(5)
O68 W15 O60 71.6(4)
O42 W16 O56 89.4(5)
O42 W16 O58 93.8(5)
O42 W16 O62 86.8(4)
O42 W16 O63 159.8(5)
O56 W16 O62 71.5(4)
O56 W16 O63 84.4(5)
O57 W16 O42 104.7(5)
O57 W16 O56 99.6(5)
O57 W16 O58 102.8(5)
O57 W16 O62 165.6(5)
O57 W16 O63 95.4(5)
O58 W16 O56 155.7(5)
O58 W16 O62 84.7(4)
O58 W16 O63 84.4(5)
O63 W16 O62 72.9(4)
O41 W17 O54 87.9(5)
O41 W17 O56 93.1(5)
O41 W17 O62 82.7(4)
O41 W17 O64 155.9(4)
O54 W17 O56 156.4(5)
O54 W17 O62 83.6(4)
O54 W17 O64 84.5(5)
O55 W17 O41 101.9(5)
O55 W17 O54 101.9(5)
O55 W17 O56 101.0(5)
O55 W17 O62 172.9(4)
O55 W17 O64 102.0(5)
O56 W17 O62 73.1(4)
O56 W17 O64 85.2(5)
O64 W17 O62 73.8(4)
O67 W18 O60 72.2(4)
O67 W18 O69 155.2(5)
O67 W18 O70 87.1(5)
O68 W18 O60 72.0(4)
O68 W18 O67 90.5(6)
O68 W18 O69 88.9(5)
O68 W18 O70 156.0(5)
O69 W18 O60 84.1(4)
O69 W18 O70 83.5(4)
O70 W18 O60 84.5(4)
O74 W18 O60 172.6(5)
O74 W18 O67 103.1(5)
O74 W18 O68 102.7(5)
O74 W18 O69 101.3(5)
O74 W18 O70 101.1(5)
O63 W19 O62 73.1(4)
O63 W19 O69 88.2(5)
O63 W19 O71 155.9(5)
O64 W19 O62 72.1(4)
O64 W19 O63 88.4(5)
O64 W19 O69 155.4(5)
O64 W19 O71 88.6(5)
O69 W19 O62 83.6(4)
O71 W19 O62 83.2(4)
O71 W19 O69 84.7(5)
O73 W19 O62 172.0(4)
O73 W19 O63 103.1(5)
O73 W19 O64 101.0(5)
O73 W19 O69 103.5(5)
O73 W19 O71 101.0(5)
O65 W20 O61 71.2(4)
O66 W20 O61 72.2(4)
O66 W20 O65 87.0(5)
O66 W20 O71 154.1(5)
O70 W20 O61 85.1(4)
O70 W20 O65 156.0(5)
O70 W20 O66 89.2(5)
O70 W20 O71 85.9(5)
O71 W20 O61 82.1(4)
O71 W20 O65 87.3(5)
O72 W20 O61 171.8(5)
O72 W20 O65 102.9(6)
O72 W20 O66 102.2(6)
O72 W20 O70 101.0(6)
O72 W20 O71 103.7(6)
O30 Co1 O33W 88.9(4)
O30 Co1 O35 168.7(4)
O30 Co1 O36 91.0(4)
O30 Co1 N1 98.3(5)
O31 Co1 O30 87.5(5)
O31 Co1 O33W 175.6(4)
O31 Co1 O35 93.5(5)
O31 Co1 O36 95.5(4)
O31 Co1 N1 97.3(5)
O33W Co1 O36 82.0(4)
O33W Co1 N1 85.7(5)
O35 Co1 O33W 89.5(4)
O35 Co1 O36 77.7(4)
O35 Co1 N1 92.8(5)
N1 Co1 O36 164.4(5)
O28 Co2 O33W 173.4(4)
O28 Co2 O36 91.8(4)
O28 Co2 O37 89.9(4)
O28 Co2 N7 103.1(5)
O29 Co2 O28 88.7(5)
O29 Co2 O33W 89.2(5)
O29 Co2 O36 93.2(4)
O29 Co2 O37 171.2(5)
O29 Co2 N7 96.5(5)
O33W Co2 O36 82.1(4)
O33W Co2 N7 83.4(5)
O37 Co2 O33W 91.2(4)
O37 Co2 O36 78.2(4)
O37 Co2 N7 92.3(5)
N7 Co2 O36 162.4(4)
O29W Co3 N2 88.0(5)
O29W Co3 N3 87.4(5)
O30W Co3 O29W 89.1(5)
O30W Co3 N2 83.8(5)
O30W Co3 N3 86.8(4)
O35 Co3 O29W 177.6(5)
O35 Co3 O30W 89.2(4)
O35 Co3 O38 91.9(4)
O35 Co3 N2 90.1(5)
O35 Co3 N3 94.2(5)
O38 Co3 O29W 89.9(5)
O38 Co3 O30W 176.6(4)
O38 Co3 N2 99.5(5)
O38 Co3 N3 89.9(4)
N3 Co3 N2 169.6(5)
O31W Co4 O32W 88.6(4)
O31W Co4 N5 85.5(5)
O32W Co4 N5 83.2(5)
O37 Co4 O31W 89.9(4)
O37 Co4 O32W 176.5(4)
O37 Co4 N5 99.9(5)
O37 Co4 N8 90.7(5)
O40 Co4 O31W 176.6(4)
O40 Co4 O32W 89.1(4)
O40 Co4 O37 92.5(4)
O40 Co4 N5 91.6(5)
O40 Co4 N8 93.6(5)
N8 Co4 O31W 88.8(5)
N8 Co4 O32W 86.1(5)
N8 Co4 N5 167.9(6)
O34W Co5 O40 91.6(4)
O34W Co5 O42 172.5(4)
O34W Co5 O46 90.5(4)
O34W Co5 O59 80.9(4)
O34W Co5 N6 90.5(5)
O40 Co5 O59 77.2(4)
O40 Co5 N6 93.6(5)
O42 Co5 O40 91.7(4)
O42 Co5 O59 93.3(4)
O42 Co5 N6 96.0(5)
O46 Co5 O40 168.7(5)
O46 Co5 O42 85.0(4)
O46 Co5 O59 92.2(4)
O46 Co5 N6 97.5(5)
N6 Co5 O59 167.1(5)
O34W Co6 O38 92.1(4)
O34W Co6 O44 172.1(5)
O34W Co6 O59 81.0(4)
O34W Co6 N4 86.5(5)
O38 Co6 O59 77.5(4)
O44 Co6 O38 89.7(4)
O44 Co6 O59 91.9(4)
O44 Co6 N4 101.1(5)
O45 Co6 O34W 92.2(5)
O45 Co6 O38 169.0(5)
O45 Co6 O44 84.7(5)
O45 Co6 O59 93.2(4)
O45 Co6 N4 99.5(5)
N4 Co6 O38 90.9(5)
N4 Co6 O59 162.5(5)
O26 P1 O25 109.3(7)
O27 P1 O25 109.1(6)
O27 P1 O26 108.1(6)
O36 P1 O25 110.0(6)
O36 P1 O26 111.0(6)
O36 P1 O27 109.2(6)
O60 P2 O59 109.1(6)
O60 P2 O61 110.4(6)
O61 P2 O59 109.5(6)
O62 P2 O59 109.5(6)
O62 P2 O60 109.5(6)
O62 P2 O61 108.7(6)
W2 O4 W1 155.1(6)
W3 O5 W1 152.9(6)
W2 O6 W3 149.3(7)
W1 O7 W4 127.2(6)
W3 O8 W5 127.3(6)
W3 O9 W6 125.2(6)
W7 O10 W2 124.8(6)
W2 O11 W8 126.3(5)
W1 O12 W9 124.7(6)
W9 O13 W4 125.0(6)
W5 O15 W4 145.1(6)
W6 O17 W5 124.7(5)
W7 O18 W6 145.9(6)
W8 O21 W7 125.1(5)
W9 O23 W8 144.6(6)
W5 O25 W3 89.3(4)
W6 O25 W3 89.9(4)
W6 O25 W5 90.0(3)
P1 O25 W3 125.6(6)
P1 O25 W5 125.0(6)
P1 O25 W6 125.8(6)
W4 O26 W1 89.6(4)
W9 O26 W1 89.8(4)
W9 O26 W4 90.7(4)
P1 O26 W1 126.1(6)
P1 O26 W4 124.8(6)
P1 O26 W9 124.8(7)
W7 O27 W2 88.1(4)
W8 O27 W2 89.9(3)
W8 O27 W7 90.5(4)
P1 O27 W2 126.6(6)
P1 O27 W7 124.3(6)
P1 O27 W8 126.0(6)
W8 O28 Co2 142.8(6)
W9 O29 Co2 140.1(6)
W4 O30 Co1 144.9(6)
W5 O31 Co1 141.9(6)
W6 O32 W10 155.5(6)
W7 O33 W10 154.5(6)
Co1 O33W Co2 102.3(5)
Co6 O34W Co5 105.8(5)
W10 O35 Co1 114.0(5)
W10 O35 Co3 134.5(6)
Co3 O35 Co1 111.5(5)
Co1 O36 W10 90.0(4)
Co2 O36 W10 89.3(4)
Co2 O36 Co1 93.6(4)
P1 O36 W10 128.6(6)
P1 O36 Co1 121.4(6)
P1 O36 Co2 123.7(6)
W10 O37 Co2 113.1(6)
W10 O37 Co4 135.8(6)
Co4 O37 Co2 110.9(5)
W11 O38 Co3 135.9(6)
W11 O38 Co6 112.6(6)
Co3 O38 Co6 111.2(5)
W11 O40 Co4 135.1(6)
W11 O40 Co5 113.7(5)
Co4 O40 Co5 111.1(6)
W17 O41 W11 155.9(6)
W16 O42 Co5 142.0(6)
W12 O43 W11 156.6(6)
W13 O44 Co6 143.4(6)
W14 O45 Co6 145.7(7)
W15 O46 Co5 145.7(7)
W14 O48 W15 125.5(6)
W13 O50 W14 143.7(6)
W12 O52 W13 125.4(6)
W17 O54 W12 146.4(7)
W17 O56 W16 125.4(6)
W16 O58 W15 142.8(7)
Co5 O59 W11 90.7(3)
Co5 O59 Co6 92.3(4)
Co6 O59 W11 89.9(4)
P2 O59 W11 127.4(6)
P2 O59 Co5 122.9(6)
P2 O59 Co6 123.4(6)
W14 O60 W15 90.3(3)
W14 O60 W18 88.9(3)
W15 O60 W18 88.7(3)
P2 O60 W14 126.3(6)
P2 O60 W15 126.1(6)
P2 O60 W18 124.8(6)
W12 O61 W13 90.7(3)
W12 O61 W20 89.2(3)
W13 O61 W20 88.8(3)
P2 O61 W12 126.9(6)
P2 O61 W13 123.9(6)
P2 O61 W20 125.8(6)
W16 O62 W19 88.5(3)
W17 O62 W16 90.0(3)
W17 O62 W19 88.3(3)
P2 O62 W16 126.4(6)
P2 O62 W17 125.9(6)
P2 O62 W19 125.8(5)
W19 O63 W16 125.3(6)
W19 O64 W17 125.7(5)
W12 O65 W20 124.7(6)
W20 O66 W13 126.9(6)
W18 O67 W14 126.8(6)
W18 O68 W15 127.6(6)
W19 O69 W18 153.1(6)
W20 O70 W18 151.1(6)
W20 O71 W19 152.9(7)
N2 N1 Co1 118.3(11)
N2 N1 C1 122.2(16)
C1 N1 Co1 118.5(13)
N1 N2 Co3 116.2(11)
N1 N2 C4 119.4(15)
C4 N2 Co3 122.3(13)
N4 N3 Co3 115.3(10)
C5 N3 Co3 120.3(11)
C5 N3 N4 124.3(14)
N3 N4 Co6 122.8(10)
N3 N4 C8 116.8(14)
C8 N4 Co6 117.6(12)
N6 N5 Co4 113.5(11)
C12 N5 Co4 124.8(11)
C12 N5 N6 119.5(15)
N5 N6 Co5 119.8(11)
C9 N6 Co5 122.9(11)
C9 N6 N5 117.1(14)
N8 N7 Co2 116.8(11)
C16 N7 Co2 120.2(11)
C16 N7 N8 120.4(15)
N7 N8 Co4 119.5(12)
C13 N8 Co4 125.4(13)
C13 N8 N7 115.1(15)
N1 C1 C2 121.8(18)
C3 C2 C1 115.1(19)
C2 C3 C4 119(2)
N2 C4 C3 121.3(19)
N3 C5 C6 120.4(17)
C7 C6 C5 119.6(17)
C6 C7 C8 117.0(18)
N4 C8 C7 121.7(17)
N6 C9 C10 123.9(16)
C9 C10 C11 118.2(17)
C12 C11 C10 116.1(18)
N5 C12 C11 124.6(19)
N8 C13 C14 124.7(18)
C15 C14 C13 118.0(18)
C14 C15 C16 118.9(16)
N7 C16 C15 122.7(15)
O35W Co7 O36W 91.1(5)
O35W Co7 O75 175.0(4)
O35W Co7 N9 93.0(5)
O35W Co7 N14 90.2(5)
O35W Co7 N16 91.1(5)
O36W Co7 N9 85.0(5)
O36W Co7 N14 177.4(5)
O36W Co7 N16 87.2(5)
O75 Co7 O36W 92.7(5)
O75 Co7 N9 90.5(4)
O75 Co7 N14 86.1(4)
O75 Co7 N16 85.9(5)
N14 Co7 N9 92.7(5)
N16 Co7 N9 171.3(5)
N16 Co7 N14 95.0(5)
O37W Co8 O39W 86.7(4)
O37W Co8 O41W 171.9(4)
O37W Co8 O75 88.0(4)
O37W Co8 N10 91.6(5)
O37W Co8 N11 98.8(5)
O39W Co8 O41W 86.0(4)
O39W Co8 N10 92.8(5)
O39W Co8 N11 90.5(5)
O41W Co8 N10 85.1(4)
O41W Co8 N11 84.9(4)
O75 Co8 O39W 174.2(4)
O75 Co8 O41W 99.4(4)
O75 Co8 N10 89.7(5)
O75 Co8 N11 88.0(5)
N10 Co8 N11 169.2(5)
O38W Co9 N12 84.1(5)
O38W Co9 N13 178.2(5)
O38W Co9 N15 86.8(5)
O40W Co9 O38W 88.8(5)
O40W Co9 O75 178.6(5)
O40W Co9 N12 88.8(5)
O40W Co9 N13 92.7(5)
O40W Co9 N15 90.6(5)
O75 Co9 O38W 91.4(5)
O75 Co9 N12 92.6(5)
O75 Co9 N13 87.1(5)
O75 Co9 N15 88.0(5)
N13 Co9 N12 95.0(5)
N13 Co9 N15 94.1(5)
N15 Co9 N12 170.9(5)
Co7 O75 Co8 115.3(5)
Co9 O75 Co7 105.7(5)
Co9 O75 Co8 114.6(5)
N10 N9 Co7 118.5(10)
N10 N9 C20 119.0(14)
C20 N9 Co7 121.1(11)
N9 N10 Co8 118.8(11)
N9 N10 C17 117.2(14)
C17 N10 Co8 123.5(11)
N12 N11 Co8 117.4(9)
C21 N11 Co8 121.9(12)
C21 N11 N12 119.6(14)
N11 N12 Co9 114.6(9)
C24 N12 Co9 123.7(12)
C24 N12 N11 120.4(14)
N14 N13 Co9 117.9(9)
C28 N13 Co9 121.8(11)
C28 N13 N14 119.8(13)
N13 N14 Co7 115.9(9)
C25 N14 Co7 122.8(11)
C25 N14 N13 121.0(13)
N16 N15 Co9 117.0(9)
N16 N15 C29 118.8(13)
C29 N15 Co9 123.1(12)
N15 N16 Co7 116.8(9)
N15 N16 C32 120.1(14)
C32 N16 Co7 122.5(12)
C18 C17 N10 124.3(16)
C17 C18 C19 120.2(18)
C18 C19 C20 116.2(16)
C19 C20 N9 123.0(16)
N11 C21 C22 117.5(16)
C23 C22 C21 123.1(16)
C22 C23 C24 112.7(14)
N12 C24 C23 125.8(16)
N14 C25 C26 120.8(15)
C27 C26 C25 118.9(16)
C26 C27 C28 119.7(17)
N13 C28 C27 119.7(16)
N15 C29 C30 121.6(17)
C31 C30 C29 118.7(17)
C30 C31 C32 118.2(17)
N16 C32 C31 121.8(18)
O42W Na1 O44W 170.6(15)
O43W Na1 O42W 91.3(15)
O43W Na1 O44W 84.6(18)
O43W Na1 O45W 164.3(15)
O45W Na1 O42W 104.4(14)
O45W Na1 O44W 80.0(13)
O46W Na1 O42W 83.2(16)
O46W Na1 O43W 81.5(17)
O46W Na1 O44W 105(2)
O46W Na1 O45W 99.3(17)
O49W Na1 O42W 89.3(10)
O49W Na1 O43W 91.4(11)
O49W Na1 O44W 82.3(13)
O49W Na1 O45W 89.7(10)
O49W Na1 O46W 169.5(17)

loop_
_geom_bond_atom_site_label_1
_geom_bond_atom_site_label_2
_geom_bond_distance
W1 O3 1.684(13)
W1 O4 1.916(12)
W1 O5 1.950(10)
W1 O7 1.833(13)
W1 O12 1.879(10)
W1 O26 2.504(11)
W2 O1 1.720(12)
W2 O4 1.908(12)
W2 O6 1.911(11)
W2 O10 1.935(12)
W2 O11 1.869(10)
W2 O27 2.476(10)
W3 O2 1.699(13)
W3 O5 1.897(10)
W3 O6 1.924(11)
W3 O8 1.879(11)
W3 O9 1.919(11)
W3 O25 2.485(11)
W4 O7 2.044(11)
W4 O13 1.951(10)
W4 O14 1.736(13)
W4 O15 1.927(10)
W4 O26 2.428(12)
W4 O30 1.789(11)
W5 O8 1.999(12)
W5 O15 1.909(10)
W5 O16 1.728(11)
W5 O17 1.966(10)
W5 O25 2.462(10)
W5 O31 1.804(12)
W6 O9 1.956(11)
W6 O17 1.905(10)
W6 O18 1.967(10)
W6 O19 1.673(12)
W6 O25 2.385(11)
W6 O32 1.837(11)
W7 O10 1.921(12)
W7 O18 1.880(9)
W7 O20 1.710(11)
W7 O21 1.945(11)
W7 O27 2.440(11)
W7 O33 1.858(12)
W8 O11 1.994(10)
W8 O21 1.932(11)
W8 O22 1.752(10)
W8 O23 1.925(11)
W8 O27 2.406(10)
W8 O28 1.779(12)
W9 O12 2.039(12)
W9 O13 1.933(12)
W9 O23 1.925(11)
W9 O24 1.725(10)
W9 O26 2.413(11)
W9 O29 1.795(11)
W10 O32 2.025(11)
W10 O33 1.991(11)
W10 O34 1.724(12)
W10 O35 1.854(11)
W10 O36 2.402(10)
W10 O37 1.833(11)
W11 O38 1.815(11)
W11 O39 1.730(11)
W11 O40 1.828(12)
W11 O41 2.015(11)
W11 O43 1.966(11)
W11 O59 2.384(10)
W12 O43 1.873(11)
W12 O52 1.907(10)
W12 O53 1.715(12)
W12 O54 1.935(12)
W12 O61 2.373(10)
W12 O65 1.927(12)
W13 O44 1.806(11)
W13 O50 1.903(11)
W13 O51 1.712(12)
W13 O52 1.962(10)
W13 O61 2.460(10)
W13 O66 1.984(13)
W14 O45 1.777(12)
W14 O48 1.940(12)
W14 O49 1.720(12)
W14 O50 1.946(11)
W14 O60 2.433(10)
W14 O67 2.031(12)
W15 O46 1.744(13)
W15 O47 1.689(13)
W15 O48 1.949(11)
W15 O58 1.981(11)
W15 O60 2.441(11)
W15 O68 2.021(11)
W16 O42 1.758(12)
W16 O56 1.946(12)
W16 O57 1.707(11)
W16 O58 1.877(12)
W16 O62 2.449(10)
W16 O63 2.007(12)
W17 O41 1.844(11)
W17 O54 1.901(12)
W17 O55 1.733(10)
W17 O56 1.913(12)
W17 O62 2.401(10)
W17 O64 1.955(12)
W18 O60 2.527(11)
W18 O67 1.854(11)
W18 O68 1.848(11)
W18 O69 1.923(11)
W18 O70 1.972(12)
W18 O74 1.714(11)
W19 O62 2.514(10)
W19 O63 1.894(11)
W19 O64 1.893(12)
W19 O69 1.910(11)
W19 O71 1.905(12)
W19 O73 1.715(12)
W20 O61 2.511(11)
W20 O65 1.948(11)
W20 O66 1.903(13)
W20 O70 1.880(11)
W20 O71 1.903(11)
W20 O72 1.647(14)
Co1 O30 1.992(11)
Co1 O31 1.978(12)
Co1 O33W 2.105(10)
Co1 O35 2.072(11)
Co1 O36 2.256(11)
Co1 N1 2.129(14)
Co2 O28 2.019(11)
Co2 O29 2.010(11)
Co2 O33W 2.110(11)
Co2 O36 2.247(11)
Co2 O37 2.082(11)
Co2 N7 2.137(14)
Co3 O29W 2.092(11)
Co3 O30W 2.088(11)
Co3 O35 2.047(11)
Co3 O38 2.078(12)
Co3 N2 2.187(14)
Co3 N3 2.174(12)
Co4 O31W 2.108(10)
Co4 O32W 2.151(12)
Co4 O37 2.073(11)
Co4 O40 2.059(11)
Co4 N5 2.186(14)
Co4 N8 2.099(16)
Co5 O34W 2.033(11)
Co5 O40 2.085(11)
Co5 O42 2.074(11)
Co5 O46 2.038(13)
Co5 O59 2.225(10)
Co5 N6 2.087(15)
Co6 O34W 2.008(11)
Co6 O38 2.111(11)
Co6 O44 2.017(12)
Co6 O45 1.994(11)
Co6 O59 2.243(11)
Co6 N4 2.078(15)
P1 O25 1.565(11)
P1 O26 1.555(12)
P1 O27 1.554(12)
P1 O36 1.538(11)
P2 O59 1.569(11)
P2 O60 1.539(10)
P2 O61 1.550(11)
P2 O62 1.524(11)
N1 N2 1.292(19)
N1 C1 1.30(2)
N2 C4 1.35(2)
N3 N4 1.344(18)
N3 C5 1.31(2)
N4 C8 1.40(2)
N5 N6 1.359(18)
N5 C12 1.33(2)
N6 C9 1.35(2)
N7 N8 1.38(2)
N7 C16 1.30(2)
N8 C13 1.34(2)
C1 C2 1.44(3)
C2 C3 1.35(3)
C3 C4 1.38(3)
C5 C6 1.44(2)
C6 C7 1.35(2)
C7 C8 1.46(3)
C9 C10 1.37(2)
C10 C11 1.38(3)
C11 C12 1.37(2)
C13 C14 1.35(2)
C14 C15 1.32(2)
C15 C16 1.36(2)
Co7 O35W 2.061(11)
Co7 O36W 2.145(13)
Co7 O75 2.068(11)
Co7 N9 2.184(14)
Co7 N14 2.166(12)
Co7 N16 2.153(13)
Co8 O37W 2.058(12)
Co8 O39W 2.085(11)
Co8 O41W 2.106(10)
Co8 O75 2.078(10)
Co8 N10 2.151(14)
Co8 N11 2.213(13)
Co9 O38W 2.100(12)
Co9 O40W 2.024(11)
Co9 O75 2.044(10)
Co9 N12 2.197(12)
Co9 N13 2.119(14)
Co9 N15 2.121(13)
N9 N10 1.328(18)
N9 C20 1.380(19)
N10 C17 1.36(2)
N11 N12 1.337(18)
N11 C21 1.31(2)
N12 C24 1.23(2)
N13 N14 1.341(17)
N13 C28 1.341(19)
N14 C25 1.31(2)
N15 N16 1.343(19)
N15 C29 1.36(2)
N16 C32 1.36(2)
C17 C18 1.33(3)
C18 C19 1.34(3)
C19 C20 1.37(2)
C21 C22 1.40(2)
C22 C23 1.30(2)
C23 C24 1.39(3)
C25 C26 1.43(3)
C26 C27 1.28(3)
C27 C28 1.43(2)
C29 C30 1.39(3)
C30 C31 1.37(3)
C31 C32 1.37(2)
Na1 O42W 2.01(3)
Na1 O43W 1.94(4)
Na1 O44W 2.27(5)
Na1 O45W 2.00(3)
Na1 O46W 1.94(4)
Na1 O49W 1.90(3)
O4W O4WA 0.73(4)
O3W O3WA 1.05(5)
O2W O2WA 0.82(5)
O5W O5WA 0.90(5)
O1W O1WA 1.00(5)
O6W O6WA 0.89(5)

loop_
_platon_squeeze_void_nr
_platon_squeeze_void_average_x
_platon_squeeze_void_average_y
_platon_squeeze_void_average_z
_platon_squeeze_void_volume
_platon_squeeze_void_count_electrons
_platon_squeeze_void_content
1 -0.109 0.114 0.122 202 49 ' '
2 0.109 0.614 0.878 202 49 ' '
3 0.017 0.810 0.743 8 2 ' '
4 0.382 0.936 0.170 60 16 ' '
5 0.337 0.842 0.498 12 2 ' '
6 0.618 0.436 0.830 60 16 ' '
7 0.663 0.342 0.502 12 2 ' '
8 0.983 0.310 0.257 8 2 ' '
